data_7036765
loop_
_publ_author_name
'Kano, Naokazu'
'Yamamura, Masaki'
'Kawashima, Takayuki'

_publ_section_title
;
 2,2'-Disilylazobenzenes featuring double intramolecular nitrogensilicon
 coordination: a photoisomerizable fluorophore.
;
_journal_issue 37
_journal_name_full 'Dalton transactions (Cambridge, England : 2003)'
_journal_page_first 16256
_journal_page_last 16265
_journal_paper_doi 10.1039/c5dt02038g
_journal_volume 44
_journal_year 2015
_chemical_formula_moiety 'C18 H24 F2 N2 Si2'
_chemical_formula_sum 'C18 H24 F2 N2 Si2'
_chemical_formula_weight 362.57
_space_group_crystal_system triclinic
_space_group_IT_number 2
_space_group_name_Hall '-P 1'
_space_group_name_H-M_alt 'P -1'
_symmetry_space_group_name_Hall '-P 1'
_symmetry_space_group_name_H-M 'P -1'
_atom_sites_solution_hydrogens geom
_audit_creation_method SHELXL-2014/6
_audit_update_record
;
2015-07-02 deposited with the CCDC.
2015-07-10 downloaded from the CCDC.
;
_cell_angle_alpha 93.383(2)
_cell_angle_beta 106.763(2)
_cell_angle_gamma 99.798(2)
_cell_formula_units_Z 2
_cell_length_a 8.9666(5)
_cell_length_b 10.7053(7)
_cell_length_c 11.2276(7)
_cell_measurement_reflns_used 9709
_cell_measurement_temperature 120(2)
_cell_measurement_theta_max 29.6287
_cell_measurement_theta_min 2.4191
_cell_volume 1010.19(11)
_computing_cell_refinement 'SAINT V8.34A (Bruker AXS Inc., 2013)'
_computing_data_reduction 'SAINT V8.34A (Bruker AXS Inc., 2013)'
_computing_molecular_graphics 'ORTEP-3 for Windows (Farrugia, 1997)'
_computing_publication_material 'Yadokari-XG 2009 (Wakita, Nemoto et al., 2009)'
_computing_structure_refinement 'SHELXL-2014/6 (Sheldrick, 2014)'
_computing_structure_solution 'SHELXS-97 (Sheldrick, 1997)'
_diffrn_ambient_temperature 120(2)
_diffrn_detector_area_resol_mean 8.3333
_diffrn_measured_fraction_theta_full 0.978
_diffrn_measured_fraction_theta_max 1.000
_diffrn_measurement_device_type 'Bruker APEX-II CCD'
_diffrn_measurement_method '\f and \w scans'
_diffrn_radiation_monochromator graphite
_diffrn_radiation_source 'fine-focus sealed tube'
_diffrn_radiation_type MoK\a
_diffrn_radiation_wavelength 0.71073
_diffrn_reflns_av_R_equivalents 0.0357
_diffrn_reflns_av_unetI/netI 0.0178
_diffrn_reflns_laue_measured_fraction_full 0.978
_diffrn_reflns_laue_measured_fraction_max 1.000
_diffrn_reflns_limit_h_max 10
_diffrn_reflns_limit_h_min -10
_diffrn_reflns_limit_k_max 12
_diffrn_reflns_limit_k_min -12
_diffrn_reflns_limit_l_max 13
_diffrn_reflns_limit_l_min -13
_diffrn_reflns_number 35781
_diffrn_reflns_point_group_measured_fraction_full 0.978
_diffrn_reflns_point_group_measured_fraction_max 1.000
_diffrn_reflns_theta_full 25.242
_diffrn_reflns_theta_max 25.022
_diffrn_reflns_theta_min 1.907
_exptl_absorpt_coefficient_mu 0.195
_exptl_absorpt_correction_T_max 0.7459
_exptl_absorpt_correction_T_min 0.6062
_exptl_absorpt_correction_type multi-scan
_exptl_absorpt_process_details 'SADABS V2014/4 (Bruker AXS Inc.)'
_exptl_crystal_colour red
_exptl_crystal_density_diffrn 1.192
_exptl_crystal_density_method 'not measured'
_exptl_crystal_description block
_exptl_crystal_F_000 384
_exptl_crystal_size_max 0.600
_exptl_crystal_size_mid 0.500
_exptl_crystal_size_min 0.300
_refine_diff_density_max 0.397
_refine_diff_density_min -0.242
_refine_diff_density_rms 0.050
_refine_ls_extinction_coef 0.011(2)
_refine_ls_extinction_expression Fc^*^=kFc[1+0.001xFc^2^\l^3^/sin(2\q)]^-1/4^
_refine_ls_extinction_method SHELXL
_refine_ls_goodness_of_fit_ref 1.041
_refine_ls_hydrogen_treatment constr
_refine_ls_matrix_type full
_refine_ls_number_parameters 224
_refine_ls_number_reflns 3575
_refine_ls_number_restraints 0
_refine_ls_restrained_S_all 1.041
_refine_ls_R_factor_all 0.0346
_refine_ls_R_factor_gt 0.0321
_refine_ls_shift/su_max 0.001
_refine_ls_shift/su_mean 0.000
_refine_ls_structure_factor_coef Fsqd
_refine_ls_weighting_details 'w=1/[\s^2^(Fo^2^)+(0.0400P)^2^+0.6000P] where P=(Fo^2^+2Fc^2^)/3'
_refine_ls_weighting_scheme calc
_refine_ls_wR_factor_gt 0.0846
_refine_ls_wR_factor_ref 0.0880
_reflns_Friedel_coverage 0.000
_reflns_number_gt 3359
_reflns_number_total 3575
_reflns_threshold_expression 'I > 2\s(I)'
_cod_data_source_file c5dt02038g2.cif
_cod_data_source_block Z-4d
_cod_database_code 7036765
_shelx_space_group_comment
;
The symmetry employed for this shelxl refinement is uniquely defined
by the following loop, which should always be used as a source of
symmetry information in preference to the above space-group names.
They are only intended as comments.
;
_shelx_estimated_absorpt_t_min 0.890
_shelx_estimated_absorpt_t_max 0.943
_shelxl_version_number 2014/6

loop_
_space_group_symop_operation_xyz
'x, y, z'
'-x, -y, -z'

loop_
_atom_site_label
_atom_site_type_symbol
_atom_site_fract_x
_atom_site_fract_y
_atom_site_fract_z
_atom_site_U_iso_or_equiv
_atom_site_adp_type
_atom_site_occupancy
_atom_site_site_symmetry_order
_atom_site_calc_flag
_atom_site_refinement_flags_posn
_atom_site_refinement_flags_adp
N1 N 0.19854(14) 0.73879(11) 0.70839(11) 0.0248(3) Uani 1 1 d . .
N2 N 0.21916(14) 0.76524(12) 0.60608(11) 0.0248(3) Uani 1 1 d . .
F1 F 0.17264(13) 0.89161(11) 1.08218(9) 0.0471(3) Uani 1 1 d . .
F2 F 0.34926(12) 0.54938(10) 0.29843(10) 0.0448(3) Uani 1 1 d . .
Si1 Si 0.14046(5) 0.85121(4) 0.93514(4) 0.02748(13) Uani 1 1 d . .
Si2 Si 0.25639(5) 0.60200(4) 0.38773(4) 0.02540(13) Uani 1 1 d . .
C1 C 0.32556(17) 0.72551(13) 0.81704(13) 0.0228(3) Uani 1 1 d . .
C2 C 0.30732(17) 0.76870(13) 0.93144(14) 0.0241(3) Uani 1 1 d . .
C3 C 0.42058(18) 0.75103(15) 1.04098(14) 0.0289(3) Uani 1 1 d . .
H1 H 0.4137 0.7835 1.1194 0.035 Uiso 1 1 calc R U
C4 C 0.54303(18) 0.68746(15) 1.03910(15) 0.0295(3) Uani 1 1 d . .
C5 C 0.55264(18) 0.64103(14) 0.92385(15) 0.0288(3) Uani 1 1 d . .
H2 H 0.6337 0.5952 0.9212 0.035 Uiso 1 1 calc R U
C6 C 0.44634(17) 0.66032(14) 0.81274(14) 0.0261(3) Uani 1 1 d . .
H3 H 0.4556 0.6295 0.7346 0.031 Uiso 1 1 calc R U
C7 C 0.6617(2) 0.66790(18) 1.15935(17) 0.0413(4) Uani 1 1 d . .
H7 H 0.7307 0.6129 1.1405 0.062 Uiso 1 1 calc R U
H8 H 0.6051 0.6275 1.2142 0.062 Uiso 1 1 calc R U
H9 H 0.7262 0.7506 1.2014 0.062 Uiso 1 1 calc R U
C8 C 0.37555(16) 0.80237(13) 0.59200(13) 0.0221(3) Uani 1 1 d . .
C9 C 0.40356(16) 0.73959(13) 0.49001(13) 0.0214(3) Uani 1 1 d . .
C10 C 0.55037(17) 0.78074(14) 0.47037(14) 0.0244(3) Uani 1 1 d . .
H4 H 0.5738 0.7380 0.4034 0.029 Uiso 1 1 calc R U
C11 C 0.66367(17) 0.88228(14) 0.54562(14) 0.0269(3) Uani 1 1 d . .
C12 C 0.62810(18) 0.94390(14) 0.64307(14) 0.0291(3) Uani 1 1 d . .
H5 H 0.7030 1.0143 0.6941 0.035 Uiso 1 1 calc R U
C13 C 0.48533(18) 0.90467(14) 0.66737(14) 0.0269(3) Uani 1 1 d . .
H6 H 0.4628 0.9473 0.7349 0.032 Uiso 1 1 calc R U
C14 C 0.82024(19) 0.92316(18) 0.52004(17) 0.0387(4) Uani 1 1 d . .
H10 H 0.8650 1.0124 0.5546 0.058 Uiso 1 1 calc R U
H11 H 0.8032 0.9144 0.4295 0.058 Uiso 1 1 calc R U
H12 H 0.8941 0.8692 0.5594 0.058 Uiso 1 1 calc R U
C15 C -0.0576(2) 0.74735(19) 0.8789(2) 0.0455(5) Uani 1 1 d . .
H13 H -0.1368 0.7942 0.8934 0.068 Uiso 1 1 calc R U
H14 H -0.0580 0.6719 0.9243 0.068 Uiso 1 1 calc R U
H15 H -0.0835 0.7207 0.7891 0.068 Uiso 1 1 calc R U
C16 C 0.1538(2) 1.00059(16) 0.86186(18) 0.0394(4) Uani 1 1 d . .
H16 H 0.1456 0.9813 0.7735 0.059 Uiso 1 1 calc R U
H17 H 0.2559 1.0572 0.9050 0.059 Uiso 1 1 calc R U
H18 H 0.0671 1.0427 0.8680 0.059 Uiso 1 1 calc R U
C17 C 0.2055(2) 0.47087(15) 0.47767(17) 0.0347(4) Uani 1 1 d . .
H19 H 0.1598 0.5023 0.5403 0.052 Uiso 1 1 calc R U
H20 H 0.3016 0.4396 0.5198 0.052 Uiso 1 1 calc R U
H21 H 0.1280 0.4012 0.4206 0.052 Uiso 1 1 calc R U
C18 C 0.0792(2) 0.65021(19) 0.28648(17) 0.0453(4) Uani 1 1 d . .
H22 H 0.0084 0.5753 0.2326 0.068 Uiso 1 1 calc R U
H23 H 0.1115 0.7134 0.2345 0.068 Uiso 1 1 calc R U
H24 H 0.0234 0.6876 0.3385 0.068 Uiso 1 1 calc R U

loop_
_atom_site_aniso_label
_atom_site_aniso_U_11
_atom_site_aniso_U_22
_atom_site_aniso_U_33
_atom_site_aniso_U_23
_atom_site_aniso_U_13
_atom_site_aniso_U_12
N1 0.0235(6) 0.0279(6) 0.0248(6) 0.0008(5) 0.0096(5) 0.0063(5)
N2 0.0233(6) 0.0282(6) 0.0249(6) 0.0017(5) 0.0095(5) 0.0073(5)
F1 0.0475(6) 0.0668(7) 0.0301(5) -0.0081(5) 0.0163(5) 0.0162(5)
F2 0.0417(6) 0.0473(6) 0.0450(6) -0.0164(5) 0.0235(5) -0.0029(5)
Si1 0.0237(2) 0.0326(2) 0.0269(2) -0.00362(17) 0.01189(17) 0.00254(17)
Si2 0.0218(2) 0.0281(2) 0.0251(2) -0.00079(16) 0.00707(16) 0.00302(16)
C1 0.0216(7) 0.0213(7) 0.0260(7) 0.0042(6) 0.0098(6) 0.0008(5)
C2 0.0222(7) 0.0241(7) 0.0263(7) 0.0029(6) 0.0109(6) -0.0008(6)
C3 0.0279(8) 0.0313(8) 0.0248(7) 0.0026(6) 0.0087(6) -0.0027(6)
C4 0.0236(7) 0.0303(8) 0.0303(8) 0.0103(6) 0.0055(6) -0.0040(6)
C5 0.0225(7) 0.0259(7) 0.0404(9) 0.0118(6) 0.0120(6) 0.0038(6)
C6 0.0268(8) 0.0258(7) 0.0290(8) 0.0062(6) 0.0129(6) 0.0048(6)
C7 0.0329(9) 0.0462(10) 0.0371(9) 0.0115(8) 0.0004(7) 0.0030(8)
C8 0.0221(7) 0.0233(7) 0.0223(7) 0.0069(5) 0.0066(6) 0.0069(6)
C9 0.0214(7) 0.0222(7) 0.0216(7) 0.0064(5) 0.0062(5) 0.0065(5)
C10 0.0235(7) 0.0281(7) 0.0250(7) 0.0085(6) 0.0095(6) 0.0081(6)
C11 0.0220(7) 0.0294(8) 0.0291(8) 0.0134(6) 0.0056(6) 0.0046(6)
C12 0.0279(8) 0.0247(7) 0.0286(8) 0.0068(6) 0.0019(6) -0.0009(6)
C13 0.0320(8) 0.0252(7) 0.0233(7) 0.0035(6) 0.0077(6) 0.0059(6)
C14 0.0242(8) 0.0458(10) 0.0452(10) 0.0134(8) 0.0113(7) 0.0001(7)
C15 0.0281(9) 0.0512(11) 0.0581(12) -0.0061(9) 0.0226(8) -0.0021(8)
C16 0.0371(9) 0.0335(9) 0.0498(10) 0.0019(8) 0.0151(8) 0.0110(7)
C17 0.0318(8) 0.0259(8) 0.0443(10) 0.0028(7) 0.0105(7) 0.0023(6)
C18 0.0348(9) 0.0526(11) 0.0370(10) 0.0059(8) -0.0050(7) 0.0050(8)

loop_
_atom_type_symbol
_atom_type_description
_atom_type_scat_dispersion_real
_atom_type_scat_dispersion_imag
_atom_type_scat_source
C C 0.0033 0.0016 'International Tables Vol C Tables 4.2.6.8 and 6.1.1.4'
H H 0.0000 0.0000 'International Tables Vol C Tables 4.2.6.8 and 6.1.1.4'
N N 0.0061 0.0033 'International Tables Vol C Tables 4.2.6.8 and 6.1.1.4'
F F 0.0171 0.0103 'International Tables Vol C Tables 4.2.6.8 and 6.1.1.4'
Si Si 0.0817 0.0704 'International Tables Vol C Tables 4.2.6.8 and 6.1.1.4'

loop_
_geom_angle_atom_site_label_1
_geom_angle_atom_site_label_2
_geom_angle_atom_site_label_3
_geom_angle
N2 N1 C1 123.48(12)
N1 N2 C8 122.47(12)
F1 Si1 C15 106.21(8)
F1 Si1 C16 106.50(8)
C15 Si1 C16 113.64(9)
F1 Si1 C2 103.57(6)
C15 Si1 C2 114.30(8)
C16 Si1 C2 111.62(7)
F2 Si2 C18 107.54(8)
F2 Si2 C17 107.03(7)
C18 Si2 C17 112.44(9)
F2 Si2 C9 104.11(6)
C18 Si2 C9 112.86(8)
C17 Si2 C9 112.23(7)
C6 C1 C2 121.28(14)
C6 C1 N1 123.83(13)
C2 C1 N1 114.36(12)
C3 C2 C1 117.46(14)
C3 C2 Si1 121.89(11)
C1 C2 Si1 120.62(11)
C4 C3 C2 122.23(14)
C4 C3 H1 118.9
C2 C3 H1 118.9
C5 C4 C3 118.44(14)
C5 C4 C7 120.69(15)
C3 C4 C7 120.87(15)
C6 C5 C4 121.30(14)
C6 C5 H2 119.4
C4 C5 H2 119.4
C5 C6 C1 119.17(14)
C5 C6 H3 120.4
C1 C6 H3 120.4
C4 C7 H7 109.5
C4 C7 H8 109.5
H7 C7 H8 109.5
C4 C7 H9 109.5
H7 C7 H9 109.5
H8 C7 H9 109.5
C13 C8 C9 121.69(13)
C13 C8 N2 121.40(13)
C9 C8 N2 116.52(12)
C10 C9 C8 117.06(13)
C10 C9 Si2 120.85(11)
C8 C9 Si2 122.04(11)
C11 C10 C9 122.40(14)
C11 C10 H4 118.8
C9 C10 H4 118.8
C12 C11 C10 118.27(14)
C12 C11 C14 121.47(14)
C10 C11 C14 120.26(15)
C11 C12 C13 121.23(14)
C11 C12 H5 119.4
C13 C12 H5 119.4
C12 C13 C8 119.30(14)
C12 C13 H6 120.3
C8 C13 H6 120.3
C11 C14 H10 109.5
C11 C14 H11 109.5
H10 C14 H11 109.5
C11 C14 H12 109.5
H10 C14 H12 109.5
H11 C14 H12 109.5
Si1 C15 H13 109.5
Si1 C15 H14 109.5
H13 C15 H14 109.5
Si1 C15 H15 109.5
H13 C15 H15 109.5
H14 C15 H15 109.5
Si1 C16 H16 109.5
Si1 C16 H17 109.5
H16 C16 H17 109.5
Si1 C16 H18 109.5
H16 C16 H18 109.5
H17 C16 H18 109.5
Si2 C17 H19 109.5
Si2 C17 H20 109.5
H19 C17 H20 109.5
Si2 C17 H21 109.5
H19 C17 H21 109.5
H20 C17 H21 109.5
Si2 C18 H22 109.5
Si2 C18 H23 109.5
H22 C18 H23 109.5
Si2 C18 H24 109.5
H22 C18 H24 109.5
H23 C18 H24 109.5

loop_
_geom_bond_atom_site_label_1
_geom_bond_atom_site_label_2
_geom_bond_distance
N1 N2 1.2558(17)
N1 C1 1.4422(19)
N2 C8 1.4474(18)
F1 Si1 1.6107(10)
F2 Si2 1.6095(10)
Si1 C15 1.8404(18)
Si1 C16 1.8426(18)
Si1 C2 1.8713(15)
Si2 C18 1.8410(18)
Si2 C17 1.8476(17)
Si2 C9 1.8693(15)
C1 C6 1.395(2)
C1 C2 1.402(2)
C2 C3 1.397(2)
C3 C4 1.391(2)
C3 H1 0.9500
C4 C5 1.390(2)
C4 C7 1.510(2)
C5 C6 1.385(2)
C5 H2 0.9500
C6 H3 0.9500
C7 H7 0.9800
C7 H8 0.9800
C7 H9 0.9800
C8 C13 1.388(2)
C8 C9 1.400(2)
C9 C10 1.399(2)
C10 C11 1.396(2)
C10 H4 0.9500
C11 C12 1.386(2)
C11 C14 1.511(2)
C12 C13 1.386(2)
C12 H5 0.9500
C13 H6 0.9500
C14 H10 0.9800
C14 H11 0.9800
C14 H12 0.9800
C15 H13 0.9800
C15 H14 0.9800
C15 H15 0.9800
C16 H16 0.9800
C16 H17 0.9800
C16 H18 0.9800
C17 H19 0.9800
C17 H20 0.9800
C17 H21 0.9800
C18 H22 0.9800
C18 H23 0.9800
C18 H24 0.9800

loop_
_geom_torsion_atom_site_label_1
_geom_torsion_atom_site_label_2
_geom_torsion_atom_site_label_3
_geom_torsion_atom_site_label_4
_geom_torsion
C1 N1 N2 C8 -8.7(2)
N2 N1 C1 C6 -43.5(2)
N2 N1 C1 C2 144.79(14)
C6 C1 C2 C3 3.9(2)
N1 C1 C2 C3 175.88(12)
C6 C1 C2 Si1 -177.96(11)
N1 C1 C2 Si1 -5.99(17)
F1 Si1 C2 C3 1.79(14)
C15 Si1 C2 C3 -113.30(14)
C16 Si1 C2 C3 115.99(13)
F1 Si1 C2 C1 -176.25(11)
C15 Si1 C2 C1 68.65(14)
C16 Si1 C2 C1 -62.05(14)
C1 C2 C3 C4 -3.3(2)
Si1 C2 C3 C4 178.63(11)
C2 C3 C4 C5 0.4(2)
C2 C3 C4 C7 -178.86(14)
C3 C4 C5 C6 1.9(2)
C7 C4 C5 C6 -178.80(14)
C4 C5 C6 C1 -1.3(2)
C2 C1 C6 C5 -1.7(2)
N1 C1 C6 C5 -172.92(13)
N1 N2 C8 C13 -55.65(19)
N1 N2 C8 C9 131.39(14)
C13 C8 C9 C10 2.8(2)
N2 C8 C9 C10 175.70(12)
C13 C8 C9 Si2 -179.86(11)
N2 C8 C9 Si2 -6.92(17)
F2 Si2 C9 C10 5.30(13)
C18 Si2 C9 C10 -111.00(13)
C17 Si2 C9 C10 120.70(12)
F2 Si2 C9 C8 -171.98(11)
C18 Si2 C9 C8 71.72(14)
C17 Si2 C9 C8 -56.58(13)
C8 C9 C10 C11 -2.0(2)
Si2 C9 C10 C11 -179.37(11)
C9 C10 C11 C12 0.0(2)
C9 C10 C11 C14 -179.79(13)
C10 C11 C12 C13 1.3(2)
C14 C11 C12 C13 -178.94(14)
C11 C12 C13 C8 -0.5(2)
C9 C8 C13 C12 -1.6(2)
N2 C8 C13 C12 -174.20(13)
